data_7023501
loop_
_publ_author_name
'Li, Yan'
'Wang, Jinjin'
'Wu, Yile'
'Zhu, Hongping'
'Samuel, Prinson P.'
'Roesky, Herbert W.'

_publ_section_title
;
 Synthesis of metallasiloxanes of group 13-15 and their application in
 catalysis.
;
_journal_issue 37
_journal_name_full 'Dalton transactions (Cambridge, England : 2003)'
_journal_page_first 13715
_journal_page_last 13722
_journal_paper_doi 10.1039/c3dt51408k
_journal_volume 42
_journal_year 2013
_chemical_formula_sum 'C64 H118 N4 O8 Sb2 Si8'
_chemical_formula_weight 1539.84
_chemical_name_systematic
; 
 ? 
;
_space_group_IT_number 2
_symmetry_cell_setting triclinic
_symmetry_space_group_name_Hall '-P 1'
_symmetry_space_group_name_H-M 'P -1'
_atom_sites_solution_hydrogens geom
_atom_sites_solution_primary direct
_atom_sites_solution_secondary difmap
_audit_creation_method SHELXL-97
_cell_angle_alpha 82.922(5)
_cell_angle_beta 86.529(5)
_cell_angle_gamma 86.857(5)
_cell_formula_units_Z 1
_cell_length_a 9.7585(7)
_cell_length_b 14.3218(9)
_cell_length_c 14.4294(9)
_cell_measurement_reflns_used 5757
_cell_measurement_temperature 173(2)
_cell_measurement_theta_max 29.1162
_cell_measurement_theta_min 2.7087
_cell_volume 1995.3(2)
_computing_cell_refinement CrysAlisPro
_computing_data_collection CrysAlisPro
_computing_data_reduction CrysAlisPro
_computing_molecular_graphics 'Bruker SHELXTL'
_computing_publication_material 'Bruker SHELXTL'
_computing_structure_refinement 'SHELXL-97 (Sheldrick, 1997)'
_computing_structure_solution 'SHELXS-97 (Sheldrick, 1990)'
_diffrn_ambient_temperature 173(2)
_diffrn_detector_area_resol_mean 16.1903
_diffrn_measured_fraction_theta_full 0.999
_diffrn_measured_fraction_theta_max 0.999
_diffrn_measurement_device_type 'Xcalibur, Sapphire3, Gemini ultra'
_diffrn_measurement_method 'phi and omega scans'
_diffrn_radiation_monochromator graphite
_diffrn_radiation_source 'Enhance (Mo) X-ray Source'
_diffrn_radiation_type MoK\a
_diffrn_radiation_wavelength 0.71073
_diffrn_reflns_av_R_equivalents 0.0454
_diffrn_reflns_av_unetI/netI 0.0828
_diffrn_reflns_limit_h_max 11
_diffrn_reflns_limit_h_min -12
_diffrn_reflns_limit_k_max 17
_diffrn_reflns_limit_k_min -17
_diffrn_reflns_limit_l_max 17
_diffrn_reflns_limit_l_min -17
_diffrn_reflns_number 14836
_diffrn_reflns_theta_full 26.00
_diffrn_reflns_theta_max 26.00
_diffrn_reflns_theta_min 2.71
_exptl_absorpt_coefficient_mu 0.845
_exptl_absorpt_correction_T_max 0.9054
_exptl_absorpt_correction_T_min 0.7856
_exptl_absorpt_correction_type multi-scan
_exptl_absorpt_process_details empirical
_exptl_crystal_colour light-yellow
_exptl_crystal_density_diffrn 1.281
_exptl_crystal_density_meas ?
_exptl_crystal_density_method 'not measured'
_exptl_crystal_description prism
_exptl_crystal_F_000 808
_exptl_crystal_size_max 0.30
_exptl_crystal_size_mid 0.15
_exptl_crystal_size_min 0.12
_refine_diff_density_max 0.531
_refine_diff_density_min -0.557
_refine_diff_density_rms 0.093
_refine_ls_extinction_method none
_refine_ls_goodness_of_fit_ref 1.009
_refine_ls_hydrogen_treatment 'refined in a riding mode to the carrier atom'
_refine_ls_matrix_type full
_refine_ls_number_parameters 404
_refine_ls_number_reflns 7821
_refine_ls_number_restraints 0
_refine_ls_restrained_S_all 1.009
_refine_ls_R_factor_all 0.0597
_refine_ls_R_factor_gt 0.0430
_refine_ls_shift/su_max 0.001
_refine_ls_shift/su_mean 0.000
_refine_ls_structure_factor_coef Fsqd
_refine_ls_weighting_details 'calc w=1/[\s^2^(Fo^2^)+(0.0166P)^2^+0.0000P] where P=(Fo^2^+2Fc^2^)/3'
_refine_ls_weighting_scheme calc
_refine_ls_wR_factor_gt 0.0696
_refine_ls_wR_factor_ref 0.0760
_reflns_number_gt 6474
_reflns_number_total 7821
_reflns_threshold_expression >2sigma(I)
_cod_data_source_file c3dt51408k.txt
_cod_data_source_block compound_2
_cod_depositor_comments
;
The following automatic conversions were performed:

'_symmetry_cell_setting' value 'Triclinic' changed to 'triclinic'
according to /home/saulius/struct/CIF-dictionaries/cif_core.dic
dictionary named 'cif_core.dic' version 2.4.2 from 2011-04-26.

Automatic conversion script
Id: cif_fix_values 1891 2012-01-12 08:04:46Z andrius 

The following automatic conversions were performed:

'_exptl_crystal_density_meas' value 'not measured' was changed to '?'
- the value is perceived as not measured.

Automatic conversion script
Id: cif_fix_values 3008 2015-01-20 13:52:24Z robertas 
;
_cod_original_sg_symbol_H-M P-1
_cod_database_code 7023501

loop_
_symmetry_equiv_pos_as_xyz
'x, y, z'
'-x, -y, -z'

loop_
_atom_site_label
_atom_site_type_symbol
_atom_site_fract_x
_atom_site_fract_y
_atom_site_fract_z
_atom_site_U_iso_or_equiv
_atom_site_adp_type
_atom_site_occupancy
_atom_site_symmetry_multiplicity
_atom_site_calc_flag
_atom_site_refinement_flags
Sb1 Sb 0.49922(2) 0.149723(15) 0.423856(16) 0.02408(7) Uani 1 1 d .
Si1 Si 0.79203(10) 0.19448(6) 0.29462(7) 0.0264(2) Uani 1 1 d .
Si2 Si 0.57053(9) 0.05187(6) 0.63827(6) 0.0208(2) Uani 1 1 d .
Si3 Si 0.64948(10) 0.33626(7) 0.15510(8) 0.0360(3) Uani 1 1 d .
Si4 Si 0.48220(10) 0.14182(7) 0.81823(7) 0.0284(2) Uani 1 1 d .
O1 O 0.5278(2) 0.03842(14) 0.35560(15) 0.0253(5) Uani 1 1 d .
O2 O 0.6005(2) 0.09054(14) 0.52862(15) 0.0252(5) Uani 1 1 d .
O3 O 0.6533(2) 0.21254(15) 0.36077(15) 0.0302(6) Uani 1 1 d .
O4 O 0.7772(2) 0.09502(15) 0.25253(17) 0.0370(6) Uani 1 1 d .
H4A H 0.7064 0.0692 0.2770 0.055 Uiso 1 1 calc R
N1 N 0.7983(2) 0.28822(17) 0.20801(18) 0.0224(6) Uani 1 1 d .
N2 N 0.4911(2) 0.14002(17) 0.69633(17) 0.0196(6) Uani 1 1 d .
C10 C 0.9472(3) 0.1859(2) 0.3619(3) 0.0374(9) Uani 1 1 d .
H10A H 0.9357 0.1388 0.4168 0.056 Uiso 1 1 calc R
H10B H 0.9619 0.2472 0.3822 0.056 Uiso 1 1 calc R
H10C H 1.0268 0.1670 0.3225 0.056 Uiso 1 1 calc R
C11 C 0.9319(3) 0.3215(2) 0.1749(2) 0.0285(8) Uani 1 1 d .
C12 C 0.9826(4) 0.3986(3) 0.2110(3) 0.0372(9) Uani 1 1 d .
C13 C 1.1130(4) 0.4291(3) 0.1778(3) 0.0532(12) Uani 1 1 d .
H13A H 1.1484 0.4815 0.2013 0.064 Uiso 1 1 calc R
C14 C 1.1899(4) 0.3846(3) 0.1123(3) 0.0591(13) Uani 1 1 d .
H14A H 1.2776 0.4063 0.0903 0.071 Uiso 1 1 calc R
C15 C 1.1396(4) 0.3081(3) 0.0784(3) 0.0566(12) Uani 1 1 d .
H15A H 1.1945 0.2767 0.0340 0.068 Uiso 1 1 calc R
C16 C 1.0098(4) 0.2757(3) 0.1076(3) 0.0378(9) Uani 1 1 d .
C17 C 0.6978(5) 0.4039(3) 0.0408(3) 0.0742(16) Uani 1 1 d .
H17A H 0.7442 0.3613 -0.0006 0.111 Uiso 1 1 calc R
H17B H 0.7599 0.4530 0.0504 0.111 Uiso 1 1 calc R
H17C H 0.6149 0.4332 0.0123 0.111 Uiso 1 1 calc R
C18 C 0.5453(4) 0.4135(3) 0.2306(3) 0.0600(13) Uani 1 1 d .
H18A H 0.5984 0.4674 0.2398 0.090 Uiso 1 1 calc R
H18B H 0.5225 0.3776 0.2913 0.090 Uiso 1 1 calc R
H18C H 0.4605 0.4360 0.2003 0.090 Uiso 1 1 calc R
C19 C 0.5409(4) 0.2402(3) 0.1325(3) 0.0466(11) Uani 1 1 d .
H19A H 0.5968 0.1942 0.0998 0.070 Uiso 1 1 calc R
H19B H 0.4658 0.2664 0.0937 0.070 Uiso 1 1 calc R
H19C H 0.5028 0.2091 0.1921 0.070 Uiso 1 1 calc R
C20 C 0.7367(3) 0.0080(2) 0.6862(3) 0.0382(9) Uani 1 1 d .
H20A H 0.7806 -0.0383 0.6478 0.057 Uiso 1 1 calc R
H20B H 0.7209 -0.0217 0.7506 0.057 Uiso 1 1 calc R
H20C H 0.7967 0.0608 0.6856 0.057 Uiso 1 1 calc R
C21 C 0.4296(3) 0.2185(2) 0.6371(2) 0.0221(7) Uani 1 1 d .
C22 C 0.5132(3) 0.2937(2) 0.5989(2) 0.0283(8) Uani 1 1 d .
C23 C 0.4543(4) 0.3643(2) 0.5367(3) 0.0409(10) Uani 1 1 d .
H23A H 0.5089 0.4144 0.5093 0.049 Uiso 1 1 calc R
C24 C 0.3198(4) 0.3638(2) 0.5138(3) 0.0425(10) Uani 1 1 d .
H24A H 0.2828 0.4125 0.4703 0.051 Uiso 1 1 calc R
C25 C 0.2392(4) 0.2928(2) 0.5539(2) 0.0332(9) Uani 1 1 d .
H25A H 0.1456 0.2937 0.5389 0.040 Uiso 1 1 calc R
C26 C 0.2913(3) 0.2195(2) 0.6158(2) 0.0238(7) Uani 1 1 d .
C27 C 0.3753(4) 0.2465(3) 0.8475(3) 0.0477(11) Uani 1 1 d .
H27A H 0.2797 0.2392 0.8335 0.072 Uiso 1 1 calc R
H27B H 0.4097 0.3032 0.8102 0.072 Uiso 1 1 calc R
H27C H 0.3801 0.2524 0.9141 0.072 Uiso 1 1 calc R
C28 C 0.4048(5) 0.0347(3) 0.8784(3) 0.0576(12) Uani 1 1 d .
H28A H 0.4608 -0.0209 0.8634 0.086 Uiso 1 1 calc R
H28B H 0.3116 0.0311 0.8577 0.086 Uiso 1 1 calc R
H28C H 0.4009 0.0370 0.9461 0.086 Uiso 1 1 calc R
C29 C 0.6557(4) 0.1475(3) 0.8642(3) 0.0526(12) Uani 1 1 d .
H29A H 0.7067 0.0869 0.8611 0.079 Uiso 1 1 calc R
H29B H 0.6458 0.1610 0.9293 0.079 Uiso 1 1 calc R
H29C H 0.7058 0.1975 0.8263 0.079 Uiso 1 1 calc R
C121 C 0.9038(4) 0.4510(2) 0.2832(3) 0.0419(10) Uani 1 1 d .
H12A H 0.8204 0.4154 0.3055 0.050 Uiso 1 1 calc R
C122 C 0.8556(5) 0.5499(3) 0.2390(4) 0.0734(15) Uani 1 1 d .
H12B H 0.7963 0.5806 0.2846 0.110 Uiso 1 1 calc R
H12C H 0.8042 0.5443 0.1838 0.110 Uiso 1 1 calc R
H12D H 0.9357 0.5876 0.2204 0.110 Uiso 1 1 calc R
C123 C 0.9858(4) 0.4601(3) 0.3674(3) 0.0542(12) Uani 1 1 d .
H12E H 1.0235 0.3979 0.3924 0.081 Uiso 1 1 calc R
H12F H 0.9257 0.4863 0.4156 0.081 Uiso 1 1 calc R
H12G H 1.0613 0.5020 0.3486 0.081 Uiso 1 1 calc R
C161 C 0.9628(4) 0.1913(3) 0.0662(3) 0.0479(11) Uani 1 1 d .
H16A H 0.8640 0.1834 0.0868 0.057 Uiso 1 1 calc R
C162 C 1.0434(4) 0.1000(3) 0.1014(3) 0.0686(14) Uani 1 1 d .
H16B H 1.0268 0.0864 0.1693 0.103 Uiso 1 1 calc R
H16C H 1.1418 0.1076 0.0866 0.103 Uiso 1 1 calc R
H16D H 1.0130 0.0479 0.0709 0.103 Uiso 1 1 calc R
C163 C 0.9722(4) 0.2059(4) -0.0409(3) 0.0804(17) Uani 1 1 d .
H16E H 0.9270 0.2666 -0.0631 0.121 Uiso 1 1 calc R
H16F H 0.9266 0.1551 -0.0647 0.121 Uiso 1 1 calc R
H16G H 1.0690 0.2051 -0.0634 0.121 Uiso 1 1 calc R
C221 C 0.6596(3) 0.3002(2) 0.6253(3) 0.0344(9) Uani 1 1 d .
H22A H 0.6901 0.2379 0.6588 0.041 Uiso 1 1 calc R
C222 C 0.7590(4) 0.3233(3) 0.5416(3) 0.0547(12) Uani 1 1 d .
H22B H 0.7581 0.2744 0.4998 0.082 Uiso 1 1 calc R
H22C H 0.8519 0.3261 0.5630 0.082 Uiso 1 1 calc R
H22D H 0.7311 0.3844 0.5079 0.082 Uiso 1 1 calc R
C223 C 0.6684(4) 0.3750(3) 0.6916(3) 0.0564(12) Uani 1 1 d .
H22E H 0.6109 0.3582 0.7487 0.085 Uiso 1 1 calc R
H22F H 0.6358 0.4364 0.6609 0.085 Uiso 1 1 calc R
H22G H 0.7640 0.3783 0.7077 0.085 Uiso 1 1 calc R
C261 C 0.1964(3) 0.1414(2) 0.6558(2) 0.0265(8) Uani 1 1 d .
H26A H 0.2485 0.0976 0.7021 0.032 Uiso 1 1 calc R
C262 C 0.0691(3) 0.1793(3) 0.7072(3) 0.0442(10) Uani 1 1 d .
H26B H 0.0959 0.2223 0.7499 0.066 Uiso 1 1 calc R
H26C H 0.0215 0.1268 0.7430 0.066 Uiso 1 1 calc R
H26D H 0.0076 0.2131 0.6619 0.066 Uiso 1 1 calc R
C263 C 0.1560(4) 0.0847(2) 0.5803(3) 0.0375(9) Uani 1 1 d .
H26E H 0.2378 0.0515 0.5552 0.056 Uiso 1 1 calc R
H26F H 0.1148 0.1271 0.5299 0.056 Uiso 1 1 calc R
H26G H 0.0892 0.0387 0.6071 0.056 Uiso 1 1 calc R

loop_
_atom_site_aniso_label
_atom_site_aniso_U_11
_atom_site_aniso_U_22
_atom_site_aniso_U_33
_atom_site_aniso_U_23
_atom_site_aniso_U_13
_atom_site_aniso_U_12
Sb1 0.03074(14) 0.02039(13) 0.02067(12) -0.00209(9) 0.00451(9) -0.00466(9)
Si1 0.0341(6) 0.0227(5) 0.0216(5) 0.0005(4) 0.0002(4) -0.0025(4)
Si2 0.0213(5) 0.0218(5) 0.0196(5) -0.0035(4) -0.0009(4) -0.0022(4)
Si3 0.0337(6) 0.0333(6) 0.0398(6) 0.0017(5) -0.0080(5) 0.0025(5)
Si4 0.0332(6) 0.0334(6) 0.0198(5) -0.0074(4) -0.0018(4) -0.0041(5)
O1 0.0304(13) 0.0236(12) 0.0228(12) -0.0054(10) 0.0040(10) -0.0090(10)
O2 0.0296(13) 0.0228(12) 0.0224(12) -0.0012(10) 0.0060(10) -0.0039(10)
O3 0.0402(14) 0.0253(13) 0.0248(13) -0.0039(11) 0.0105(11) -0.0107(11)
O4 0.0447(15) 0.0282(13) 0.0379(15) -0.0048(12) 0.0069(12) -0.0091(12)
N1 0.0210(14) 0.0205(14) 0.0239(15) 0.0037(12) 0.0036(12) -0.0029(12)
N2 0.0189(14) 0.0203(14) 0.0196(14) -0.0026(12) -0.0003(11) -0.0001(11)
C10 0.044(2) 0.032(2) 0.036(2) 0.0018(18) -0.0107(18) -0.0007(18)
C11 0.0217(18) 0.032(2) 0.030(2) 0.0062(17) -0.0012(15) -0.0076(15)
C12 0.032(2) 0.034(2) 0.044(2) 0.0051(19) -0.0013(18) -0.0115(17)
C13 0.047(3) 0.053(3) 0.060(3) 0.001(2) -0.001(2) -0.020(2)
C14 0.033(2) 0.082(4) 0.060(3) 0.001(3) 0.007(2) -0.023(2)
C15 0.032(2) 0.090(4) 0.049(3) -0.013(3) 0.010(2) -0.011(2)
C16 0.030(2) 0.054(3) 0.030(2) -0.007(2) 0.0018(17) -0.0061(19)
C17 0.076(3) 0.072(3) 0.066(3) 0.036(3) -0.022(3) -0.002(3)
C18 0.044(3) 0.048(3) 0.091(4) -0.023(3) -0.013(2) 0.016(2)
C19 0.040(2) 0.050(3) 0.052(3) -0.009(2) -0.012(2) 0.000(2)
C20 0.033(2) 0.040(2) 0.043(2) -0.012(2) -0.0092(18) 0.0064(17)
C21 0.0275(18) 0.0219(18) 0.0168(17) -0.0057(14) 0.0028(14) 0.0023(14)
C22 0.035(2) 0.0206(18) 0.030(2) -0.0073(16) 0.0066(16) -0.0048(16)
C23 0.049(3) 0.021(2) 0.050(3) 0.0018(19) 0.010(2) -0.0034(18)
C24 0.047(3) 0.029(2) 0.047(3) 0.0090(19) -0.003(2) 0.0101(19)
C25 0.031(2) 0.033(2) 0.034(2) -0.0011(18) -0.0006(17) 0.0064(17)
C26 0.0244(18) 0.0247(18) 0.0222(18) -0.0050(15) 0.0030(14) -0.0006(15)
C27 0.054(3) 0.058(3) 0.033(2) -0.017(2) 0.0030(19) 0.004(2)
C28 0.095(4) 0.057(3) 0.022(2) 0.002(2) -0.008(2) -0.025(3)
C29 0.050(3) 0.079(3) 0.034(2) -0.022(2) -0.0133(19) -0.001(2)
C121 0.043(2) 0.028(2) 0.055(3) -0.006(2) -0.001(2) -0.0062(18)
C122 0.102(4) 0.036(3) 0.085(4) -0.009(3) -0.028(3) 0.002(3)
C123 0.058(3) 0.052(3) 0.056(3) -0.011(2) -0.005(2) -0.023(2)
C161 0.033(2) 0.075(3) 0.039(2) -0.024(2) 0.0062(18) -0.003(2)
C162 0.060(3) 0.072(3) 0.079(4) -0.037(3) -0.004(3) 0.013(3)
C163 0.057(3) 0.152(5) 0.040(3) -0.039(3) 0.013(2) -0.032(3)
C221 0.034(2) 0.027(2) 0.044(2) -0.0099(18) 0.0036(17) -0.0108(16)
C222 0.039(2) 0.079(3) 0.051(3) -0.027(3) 0.012(2) -0.018(2)
C223 0.054(3) 0.061(3) 0.060(3) -0.028(3) 0.009(2) -0.025(2)
C261 0.0203(18) 0.0297(19) 0.0291(19) -0.0013(16) -0.0034(15) -0.0013(15)
C262 0.036(2) 0.052(3) 0.046(3) -0.008(2) 0.0083(19) -0.0094(19)
C263 0.042(2) 0.035(2) 0.036(2) -0.0005(19) -0.0058(18) -0.0082(18)

loop_
_atom_type_symbol
_atom_type_description
_atom_type_scat_dispersion_real
_atom_type_scat_dispersion_imag
_atom_type_scat_source
C C 0.0033 0.0016 'International Tables Vol C Tables 4.2.6.8 and 6.1.1.4'
H H 0.0000 0.0000 'International Tables Vol C Tables 4.2.6.8 and 6.1.1.4'
N N 0.0061 0.0033 'International Tables Vol C Tables 4.2.6.8 and 6.1.1.4'
O O 0.0106 0.0060 'International Tables Vol C Tables 4.2.6.8 and 6.1.1.4'
Si Si 0.0817 0.0704 'International Tables Vol C Tables 4.2.6.8 and 6.1.1.4'
Sb Sb -0.5866 1.5461 'International Tables Vol C Tables 4.2.6.8 and 6.1.1.4'

loop_
_geom_angle_atom_site_label_1
_geom_angle_atom_site_label_2
_geom_angle_atom_site_label_3
_geom_angle
_geom_angle_site_symmetry_1
_geom_angle_site_symmetry_3
O3 Sb1 O2 95.07(9) . .
O3 Sb1 O1 94.11(9) . .
O2 Sb1 O1 92.83(9) . .
O4 Si1 O3 107.31(12) . .
O4 Si1 N1 111.97(13) . .
O3 Si1 N1 106.58(12) . .
O4 Si1 C10 108.95(15) . .
O3 Si1 C10 111.47(15) . .
N1 Si1 C10 110.51(15) . .
O2 Si2 O1 108.22(12) . 2_656
O2 Si2 N2 109.95(12) . .
O1 Si2 N2 110.64(12) 2_656 .
O2 Si2 C20 107.48(14) . .
O1 Si2 C20 107.50(14) 2_656 .
N2 Si2 C20 112.88(15) . .
N1 Si3 C17 109.32(16) . .
N1 Si3 C19 109.63(15) . .
C17 Si3 C19 107.8(2) . .
N1 Si3 C18 111.91(17) . .
C17 Si3 C18 110.1(2) . .
C19 Si3 C18 107.98(18) . .
N2 Si4 C28 110.68(15) . .
N2 Si4 C27 109.24(15) . .
C28 Si4 C27 109.00(18) . .
N2 Si4 C29 111.84(15) . .
C28 Si4 C29 107.4(2) . .
C27 Si4 C29 108.57(18) . .
Si2 O1 Sb1 127.40(12) 2_656 .
Si2 O2 Sb1 138.44(13) . .
Si1 O3 Sb1 142.17(13) . .
Si1 O4 H4A 109.5 . .
C11 N1 Si1 117.8(2) . .
C11 N1 Si3 120.7(2) . .
Si1 N1 Si3 121.25(15) . .
C21 N2 Si2 115.4(2) . .
C21 N2 Si4 119.25(19) . .
Si2 N2 Si4 125.37(14) . .
Si1 C10 H10A 109.5 . .
Si1 C10 H10B 109.5 . .
H10A C10 H10B 109.5 . .
Si1 C10 H10C 109.5 . .
H10A C10 H10C 109.5 . .
H10B C10 H10C 109.5 . .
C16 C11 C12 120.7(3) . .
C16 C11 N1 119.6(3) . .
C12 C11 N1 119.7(3) . .
C11 C12 C13 118.4(4) . .
C11 C12 C121 123.3(3) . .
C13 C12 C121 118.3(4) . .
C14 C13 C12 121.2(4) . .
C14 C13 H13A 119.4 . .
C12 C13 H13A 119.4 . .
C13 C14 C15 119.8(4) . .
C13 C14 H14A 120.1 . .
C15 C14 H14A 120.1 . .
C14 C15 C16 121.5(4) . .
C14 C15 H15A 119.2 . .
C16 C15 H15A 119.2 . .
C15 C16 C11 118.4(4) . .
C15 C16 C161 117.8(4) . .
C11 C16 C161 123.8(3) . .
Si3 C17 H17A 109.5 . .
Si3 C17 H17B 109.5 . .
H17A C17 H17B 109.5 . .
Si3 C17 H17C 109.5 . .
H17A C17 H17C 109.5 . .
H17B C17 H17C 109.5 . .
Si3 C18 H18A 109.5 . .
Si3 C18 H18B 109.5 . .
H18A C18 H18B 109.5 . .
Si3 C18 H18C 109.5 . .
H18A C18 H18C 109.5 . .
H18B C18 H18C 109.5 . .
Si3 C19 H19A 109.5 . .
Si3 C19 H19B 109.5 . .
H19A C19 H19B 109.5 . .
Si3 C19 H19C 109.5 . .
H19A C19 H19C 109.5 . .
H19B C19 H19C 109.5 . .
Si2 C20 H20A 109.5 . .
Si2 C20 H20B 109.5 . .
H20A C20 H20B 109.5 . .
Si2 C20 H20C 109.5 . .
H20A C20 H20C 109.5 . .
H20B C20 H20C 109.5 . .
C26 C21 C22 120.3(3) . .
C26 C21 N2 120.8(3) . .
C22 C21 N2 118.8(3) . .
C23 C22 C21 117.5(3) . .
C23 C22 C221 119.8(3) . .
C21 C22 C221 122.6(3) . .
C24 C23 C22 122.1(3) . .
C24 C23 H23A 119.0 . .
C22 C23 H23A 119.0 . .
C25 C24 C23 119.7(3) . .
C25 C24 H24A 120.2 . .
C23 C24 H24A 120.2 . .
C24 C25 C26 121.4(3) . .
C24 C25 H25A 119.3 . .
C26 C25 H25A 119.3 . .
C25 C26 C21 118.9(3) . .
C25 C26 C261 118.5(3) . .
C21 C26 C261 122.6(3) . .
Si4 C27 H27A 109.5 . .
Si4 C27 H27B 109.5 . .
H27A C27 H27B 109.5 . .
Si4 C27 H27C 109.5 . .
H27A C27 H27C 109.5 . .
H27B C27 H27C 109.5 . .
Si4 C28 H28A 109.5 . .
Si4 C28 H28B 109.5 . .
H28A C28 H28B 109.5 . .
Si4 C28 H28C 109.5 . .
H28A C28 H28C 109.5 . .
H28B C28 H28C 109.5 . .
Si4 C29 H29A 109.5 . .
Si4 C29 H29B 109.5 . .
H29A C29 H29B 109.5 . .
Si4 C29 H29C 109.5 . .
H29A C29 H29C 109.5 . .
H29B C29 H29C 109.5 . .
C12 C121 C123 113.2(3) . .
C12 C121 C122 110.3(4) . .
C123 C121 C122 109.2(3) . .
C12 C121 H12A 108.0 . .
C123 C121 H12A 108.0 . .
C122 C121 H12A 108.0 . .
C121 C122 H12B 109.5 . .
C121 C122 H12C 109.5 . .
H12B C122 H12C 109.5 . .
C121 C122 H12D 109.5 . .
H12B C122 H12D 109.5 . .
H12C C122 H12D 109.5 . .
C121 C123 H12E 109.5 . .
C121 C123 H12F 109.5 . .
H12E C123 H12F 109.5 . .
C121 C123 H12G 109.5 . .
H12E C123 H12G 109.5 . .
H12F C123 H12G 109.5 . .
C16 C161 C163 112.1(4) . .
C16 C161 C162 112.0(3) . .
C163 C161 C162 109.7(4) . .
C16 C161 H16A 107.6 . .
C163 C161 H16A 107.6 . .
C162 C161 H16A 107.6 . .
C161 C162 H16B 109.5 . .
C161 C162 H16C 109.5 . .
H16B C162 H16C 109.5 . .
C161 C162 H16D 109.5 . .
H16B C162 H16D 109.5 . .
H16C C162 H16D 109.5 . .
C161 C163 H16E 109.5 . .
C161 C163 H16F 109.5 . .
H16E C163 H16F 109.5 . .
C161 C163 H16G 109.5 . .
H16E C163 H16G 109.5 . .
H16F C163 H16G 109.5 . .
C22 C221 C222 113.3(3) . .
C22 C221 C223 110.7(3) . .
C222 C221 C223 108.3(3) . .
C22 C221 H22A 108.1 . .
C222 C221 H22A 108.1 . .
C223 C221 H22A 108.1 . .
C221 C222 H22B 109.5 . .
C221 C222 H22C 109.5 . .
H22B C222 H22C 109.5 . .
C221 C222 H22D 109.5 . .
H22B C222 H22D 109.5 . .
H22C C222 H22D 109.5 . .
C221 C223 H22E 109.5 . .
C221 C223 H22F 109.5 . .
H22E C223 H22F 109.5 . .
C221 C223 H22G 109.5 . .
H22E C223 H22G 109.5 . .
H22F C223 H22G 109.5 . .
C263 C261 C262 110.2(3) . .
C263 C261 C26 111.5(3) . .
C262 C261 C26 112.1(3) . .
C263 C261 H26A 107.6 . .
C262 C261 H26A 107.6 . .
C26 C261 H26A 107.6 . .
C261 C262 H26B 109.5 . .
C261 C262 H26C 109.5 . .
H26B C262 H26C 109.5 . .
C261 C262 H26D 109.5 . .
H26B C262 H26D 109.5 . .
H26C C262 H26D 109.5 . .
C261 C263 H26E 109.5 . .
C261 C263 H26F 109.5 . .
H26E C263 H26F 109.5 . .
C261 C263 H26G 109.5 . .
H26E C263 H26G 109.5 . .
H26F C263 H26G 109.5 . .

loop_
_geom_bond_atom_site_label_1
_geom_bond_atom_site_label_2
_geom_bond_distance
_geom_bond_site_symmetry_2
Sb1 O3 1.918(2) .
Sb1 O2 1.937(2) .
Sb1 O1 1.973(2) .
Si1 O4 1.632(2) .
Si1 O3 1.636(2) .
Si1 N1 1.719(3) .
Si1 C10 1.838(3) .
Si2 O2 1.625(2) .
Si2 O1 1.643(2) 2_656
Si2 N2 1.724(3) .
Si2 C20 1.849(3) .
Si3 N1 1.749(3) .
Si3 C17 1.856(4) .
Si3 C19 1.853(4) .
Si3 C18 1.866(4) .
Si4 N2 1.759(3) .
Si4 C28 1.843(4) .
Si4 C27 1.856(4) .
Si4 C29 1.865(4) .
O1 Si2 1.643(2) 2_656
O4 H4A 0.8400 .
N1 C11 1.446(4) .
N2 C21 1.451(4) .
C10 H10A 0.9800 .
C10 H10B 0.9800 .
C10 H10C 0.9800 .
C11 C16 1.400(5) .
C11 C12 1.404(5) .
C12 C13 1.405(5) .
C12 C121 1.506(5) .
C13 C14 1.368(6) .
C13 H13A 0.9500 .
C14 C15 1.379(6) .
C14 H14A 0.9500 .
C15 C16 1.396(5) .
C15 H15A 0.9500 .
C16 C161 1.517(5) .
C17 H17A 0.9800 .
C17 H17B 0.9800 .
C17 H17C 0.9800 .
C18 H18A 0.9800 .
C18 H18B 0.9800 .
C18 H18C 0.9800 .
C19 H19A 0.9800 .
C19 H19B 0.9800 .
C19 H19C 0.9800 .
C20 H20A 0.9800 .
C20 H20B 0.9800 .
C20 H20C 0.9800 .
C21 C26 1.401(4) .
C21 C22 1.423(4) .
C22 C23 1.389(5) .
C22 C221 1.511(5) .
C23 C24 1.375(5) .
C23 H23A 0.9500 .
C24 C25 1.369(5) .
C24 H24A 0.9500 .
C25 C26 1.387(4) .
C25 H25A 0.9500 .
C26 C261 1.528(4) .
C27 H27A 0.9800 .
C27 H27B 0.9800 .
C27 H27C 0.9800 .
C28 H28A 0.9800 .
C28 H28B 0.9800 .
C28 H28C 0.9800 .
C29 H29A 0.9800 .
C29 H29B 0.9800 .
C29 H29C 0.9800 .
C121 C123 1.518(5) .
C121 C122 1.541(5) .
C121 H12A 1.0000 .
C122 H12B 0.9800 .
C122 H12C 0.9800 .
C122 H12D 0.9800 .
C123 H12E 0.9800 .
C123 H12F 0.9800 .
C123 H12G 0.9800 .
C161 C163 1.531(5) .
C161 C162 1.535(5) .
C161 H16A 1.0000 .
C162 H16B 0.9800 .
C162 H16C 0.9800 .
C162 H16D 0.9800 .
C163 H16E 0.9800 .
C163 H16F 0.9800 .
C163 H16G 0.9800 .
C221 C222 1.518(5) .
C221 C223 1.531(5) .
C221 H22A 1.0000 .
C222 H22B 0.9800 .
C222 H22C 0.9800 .
C222 H22D 0.9800 .
C223 H22E 0.9800 .
C223 H22F 0.9800 .
C223 H22G 0.9800 .
C261 C263 1.519(4) .
C261 C262 1.517(4) .
C261 H26A 1.0000 .
C262 H26B 0.9800 .
C262 H26C 0.9800 .
C262 H26D 0.9800 .
C263 H26E 0.9800 .
C263 H26F 0.9800 .
C263 H26G 0.9800 .
